data_1504643
loop_
_publ_author_name
'Maji, Modhu Sudan'
'Fr\"ohlich, Roland'
'Studer, Armido'

_publ_section_title
;
 Desymmetrization of metallated cyclohexadienes with chiral
 N-tert-butanesulfinyl imines.
;
_journal_issue 9
_journal_name_full 'Organic letters'
_journal_page_first 1847
_journal_page_last 1850
_journal_paper_doi 10.1021/ol800478q
_journal_volume 10
_journal_year 2008
_chemical_absolute_configuration ad
_chemical_formula_sum 'C18 H27 N O2 S'
_chemical_formula_weight 321.47
_chemical_name_systematic
; 
 ? 
;
_space_group_IT_number 19
_symmetry_cell_setting orthorhombic
_symmetry_space_group_name_Hall 'P 2ac 2ab'
_symmetry_space_group_name_H-M 'P 21 21 21'
_atom_sites_solution_hydrogens 'at N3 and O22 from difmap, other geom'
_atom_sites_solution_primary direct
_atom_sites_solution_secondary difmap
_audit_creation_method SHELXL-97
_cell_angle_alpha 90.00
_cell_angle_beta 90.00
_cell_angle_gamma 90.00
_cell_formula_units_Z 4
_cell_length_a 6.6973(1)
_cell_length_b 14.2845(1)
_cell_length_c 19.4795(1)
_cell_measurement_reflns_used 3239
_cell_measurement_temperature 223(2)
_cell_measurement_theta_max 68.25
_cell_measurement_theta_min 0.88
_cell_volume 1863.56(3)
_computing_cell_refinement 'Collect (Nonius B.V., 1998)'
_computing_data_collection 'Collect (Nonius B.V., 1998)'
_computing_data_reduction 'Denzo-SMN (Otwinowski & Minor, 1997)'
_computing_molecular_graphics 'XP (BrukerAXS, 2000)'
_computing_publication_material 'SHELXL-97 (Sheldrick, 1997)'
_computing_structure_refinement 'SHELXL-97 (Sheldrick, 1997)'
_computing_structure_solution 'SHELXS-97 (Sheldrick, 1990)'
_diffrn_ambient_temperature 223(2)
_diffrn_measured_fraction_theta_full 0.983
_diffrn_measured_fraction_theta_max 0.983
_diffrn_measurement_device_type 'Nonius KappaCCD APEXII'
_diffrn_measurement_method '\w and \f scans'
_diffrn_radiation_monochromator graphite
_diffrn_radiation_source 'fine-focus sealed tube'
_diffrn_radiation_type CuK\a
_diffrn_radiation_wavelength 1.54178
_diffrn_reflns_av_R_equivalents 0.094
_diffrn_reflns_av_sigmaI/netI 0.0363
_diffrn_reflns_limit_h_max 7
_diffrn_reflns_limit_h_min -7
_diffrn_reflns_limit_k_max 16
_diffrn_reflns_limit_k_min -16
_diffrn_reflns_limit_l_max 23
_diffrn_reflns_limit_l_min -23
_diffrn_reflns_number 21244
_diffrn_reflns_theta_full 68.09
_diffrn_reflns_theta_max 68.09
_diffrn_reflns_theta_min 4.54
_exptl_absorpt_coefficient_mu 1.586
_exptl_absorpt_correction_T_max 0.9540
_exptl_absorpt_correction_T_min 0.7422
_exptl_absorpt_correction_type multi-scan
_exptl_absorpt_process_details 'Denzo (Otwinowski, Borek, Majewski & Minor, 2003)'
_exptl_crystal_colour colorless
_exptl_crystal_density_diffrn 1.146
_exptl_crystal_density_method 'not measured'
_exptl_crystal_description plate
_exptl_crystal_F_000 696
_exptl_crystal_size_max 0.20
_exptl_crystal_size_mid 0.10
_exptl_crystal_size_min 0.03
_refine_diff_density_max 0.165
_refine_diff_density_min -0.190
_refine_diff_density_rms 0.042
_refine_ls_abs_structure_details 'Flack H D (1983), Acta Cryst. A39, 876-881'
_refine_ls_abs_structure_Flack -0.02(3)
_refine_ls_extinction_coef 0.00181(17)
_refine_ls_extinction_expression Fc^*^=kFc[1+0.001xFc^2^\l^3^/sin(2\q)]^-1/4^
_refine_ls_extinction_method SHELXL
_refine_ls_goodness_of_fit_ref 1.096
_refine_ls_hydrogen_treatment mixed
_refine_ls_matrix_type full
_refine_ls_number_parameters 215
_refine_ls_number_reflns 3306
_refine_ls_number_restraints 0
_refine_ls_restrained_S_all 1.096
_refine_ls_R_factor_all 0.0667
_refine_ls_R_factor_gt 0.0491
_refine_ls_shift/su_max 0.000
_refine_ls_shift/su_mean 0.000
_refine_ls_structure_factor_coef Fsqd
_refine_ls_weighting_details 'calc w=1/[\s^2^(Fo^2^)+(0.0240P)^2^+1.6326P] where P=(Fo^2^+2Fc^2^)/3'
_refine_ls_weighting_scheme calc
_refine_ls_wR_factor_gt 0.0990
_refine_ls_wR_factor_ref 0.1137
_reflns_number_gt 2753
_reflns_number_total 3306
_reflns_threshold_expression >2sigma(I)
_cod_data_source_file ol800478q-file006.cif
_cod_data_source_block stu4232
_cod_original_sg_symbol_H-M P212121
_cod_database_code 1504643

loop_
_symmetry_equiv_pos_as_xyz
'x, y, z'
'-x+1/2, -y, z+1/2'
'-x, y+1/2, -z+1/2'
'x+1/2, -y+1/2, -z'

loop_
_atom_site_label
_atom_site_type_symbol
_atom_site_fract_x
_atom_site_fract_y
_atom_site_fract_z
_atom_site_U_iso_or_equiv
_atom_site_adp_type
_atom_site_occupancy
_atom_site_symmetry_multiplicity
_atom_site_calc_flag
_atom_site_refinement_flags
S1 S 0.04968(13) 0.55460(6) 0.95967(4) 0.0418(2) Uani 1 1 d .
O2 O -0.0280(4) 0.64478(16) 0.98844(12) 0.0499(6) Uani 1 1 d .
N3 N 0.2685(4) 0.52857(19) 0.99154(14) 0.0408(7) Uani 1 1 d .
H3 H 0.359(5) 0.580(2) 0.9950(18) 0.049 Uiso 1 1 d .
C4 C 0.2670(5) 0.4706(2) 1.05464(15) 0.0397(8) Uani 1 1 d .
H4 H 0.1891 0.4134 1.0444 0.048 Uiso 1 1 calc R
C5 C 0.4825(5) 0.4396(3) 1.07074(16) 0.0440(8) Uani 1 1 d .
H5 H 0.5589 0.4963 1.0835 0.053 Uiso 1 1 calc R
C6 C 0.4857(6) 0.3747(2) 1.13154(18) 0.0508(9) Uani 1 1 d .
H6 H 0.4216 0.3945 1.1719 0.061 Uiso 1 1 calc R
C7 C 0.5717(6) 0.2922(3) 1.1320(2) 0.0541(9) Uani 1 1 d .
H7 H 0.5658 0.2567 1.1726 0.065 Uiso 1 1 calc R
C8 C 0.6781(7) 0.2519(3) 1.0721(2) 0.0665(12) Uani 1 1 d .
H8A H 0.8176 0.2403 1.0847 0.080 Uiso 1 1 calc R
H8B H 0.6174 0.1915 1.0603 0.080 Uiso 1 1 calc R
C9 C 0.6723(6) 0.3136(3) 1.0111(2) 0.0588(10) Uani 1 1 d .
H9 H 0.7345 0.2928 0.9706 0.071 Uiso 1 1 calc R
C10 C 0.5841(6) 0.3966(3) 1.01048(19) 0.0494(9) Uani 1 1 d .
H10 H 0.5858 0.4307 0.9692 0.059 Uiso 1 1 calc R
C11 C 0.1199(6) 0.5824(2) 0.87097(19) 0.0540(10) Uani 1 1 d .
C12 C -0.0718(8) 0.6203(4) 0.8394(2) 0.0875(17) Uani 1 1 d .
H12A H -0.1061 0.6793 0.8610 0.131 Uiso 1 1 calc R
H12B H -0.1791 0.5757 0.8465 0.131 Uiso 1 1 calc R
H12C H -0.0524 0.6299 0.7906 0.131 Uiso 1 1 calc R
C13 C 0.1803(9) 0.4903(3) 0.8374(2) 0.0831(16) Uani 1 1 d .
H13A H 0.2022 0.5003 0.7887 0.125 Uiso 1 1 calc R
H13B H 0.0748 0.4446 0.8437 0.125 Uiso 1 1 calc R
H13C H 0.3023 0.4674 0.8583 0.125 Uiso 1 1 calc R
C14 C 0.2844(8) 0.6538(3) 0.8675(2) 0.0851(16) Uani 1 1 d .
H14A H 0.4065 0.6270 0.8856 0.128 Uiso 1 1 calc R
H14B H 0.2476 0.7083 0.8944 0.128 Uiso 1 1 calc R
H14C H 0.3052 0.6723 0.8201 0.128 Uiso 1 1 calc R
C15 C 0.1666(5) 0.5190(2) 1.11490(16) 0.0388(8) Uani 1 1 d .
C16 C -0.0067(5) 0.4829(3) 1.14339(18) 0.0529(10) Uani 1 1 d .
H16 H -0.0593 0.4266 1.1260 0.064 Uiso 1 1 calc R
C17 C -0.1045(6) 0.5277(3) 1.19706(19) 0.0625(11) Uani 1 1 d .
H17 H -0.2205 0.5009 1.2159 0.075 Uiso 1 1 calc R
C18 C -0.0332(6) 0.6112(3) 1.22301(19) 0.0547(10) Uani 1 1 d .
C19 C 0.1384(7) 0.6473(3) 1.19476(19) 0.0568(10) Uani 1 1 d .
H19 H 0.1905 0.7036 1.2121 0.068 Uiso 1 1 calc R
C20 C 0.2364(6) 0.6028(3) 1.14136(18) 0.0517(10) Uani 1 1 d .
H20 H 0.3523 0.6300 1.1228 0.062 Uiso 1 1 calc R
C21 C -0.1386(8) 0.6608(3) 1.2812(2) 0.0831(15) Uani 1 1 d .
H21A H -0.2768 0.6719 1.2687 0.125 Uiso 1 1 calc R
H21B H -0.0732 0.7202 1.2902 0.125 Uiso 1 1 calc R
H21C H -0.1334 0.6222 1.3221 0.125 Uiso 1 1 calc R
O22 O -0.4290(5) 0.6661(2) 1.0168(2) 0.0790(11) Uani 1 1 d .
H22A H -0.294(9) 0.655(4) 1.005(3) 0.100(18) Uiso 1 1 d .
H22B H -0.439(7) 0.713(3) 1.011(2) 0.050(13) Uiso 1 1 d .

loop_
_atom_site_aniso_label
_atom_site_aniso_U_11
_atom_site_aniso_U_22
_atom_site_aniso_U_33
_atom_site_aniso_U_23
_atom_site_aniso_U_13
_atom_site_aniso_U_12
S1 0.0417(4) 0.0399(4) 0.0439(4) 0.0010(4) 0.0004(4) 0.0011(4)
O2 0.0469(14) 0.0456(13) 0.0571(14) -0.0037(11) 0.0097(12) 0.0088(12)
N3 0.0374(15) 0.0400(16) 0.0450(15) 0.0038(13) 0.0053(13) 0.0004(13)
C4 0.0441(18) 0.0374(18) 0.0376(17) 0.0009(13) 0.0007(14) -0.0037(15)
C5 0.0403(19) 0.0429(17) 0.0489(18) 0.0002(16) -0.0011(14) 0.0008(17)
C6 0.056(3) 0.053(2) 0.0435(18) 0.0001(16) -0.0005(17) 0.0067(19)
C7 0.056(2) 0.052(2) 0.055(2) 0.0078(17) -0.002(2) 0.007(2)
C8 0.073(3) 0.052(2) 0.075(3) 0.002(2) 0.001(2) 0.014(2)
C9 0.051(2) 0.062(3) 0.064(3) -0.010(2) 0.008(2) 0.012(2)
C10 0.045(2) 0.054(2) 0.0486(19) 0.0064(17) 0.0041(17) 0.0041(18)
C11 0.072(3) 0.049(2) 0.0412(19) 0.0006(16) 0.0014(18) 0.0133(19)
C12 0.117(4) 0.096(4) 0.049(2) 0.003(2) -0.011(3) 0.042(4)
C13 0.128(5) 0.072(3) 0.050(2) -0.011(2) 0.000(3) 0.036(3)
C14 0.114(4) 0.081(3) 0.060(3) 0.019(2) 0.027(3) -0.008(3)
C15 0.0344(18) 0.0403(18) 0.0415(18) 0.0034(15) 0.0007(14) 0.0037(15)
C16 0.045(2) 0.061(2) 0.053(2) -0.0009(18) -0.0001(16) -0.0101(18)
C17 0.050(2) 0.085(3) 0.053(2) -0.003(2) 0.0119(18) -0.007(2)
C18 0.056(2) 0.061(2) 0.047(2) 0.0026(18) 0.005(2) 0.013(2)
C19 0.074(3) 0.044(2) 0.052(2) -0.0036(18) 0.010(2) 0.001(2)
C20 0.058(2) 0.046(2) 0.051(2) -0.0019(17) 0.0093(19) -0.0043(19)
C21 0.094(4) 0.091(3) 0.064(3) 0.003(3) 0.024(3) 0.031(3)
O22 0.0487(19) 0.0425(17) 0.146(3) -0.0085(19) 0.014(2) -0.0049(16)

loop_
_atom_type_symbol
_atom_type_description
_atom_type_scat_dispersion_real
_atom_type_scat_dispersion_imag
_atom_type_scat_source
C C 0.0181 0.0091 'International Tables Vol C Tables 4.2.6.8 and 6.1.1.4'
H H 0.0000 0.0000 'International Tables Vol C Tables 4.2.6.8 and 6.1.1.4'
N N 0.0311 0.0180 'International Tables Vol C Tables 4.2.6.8 and 6.1.1.4'
O O 0.0492 0.0322 'International Tables Vol C Tables 4.2.6.8 and 6.1.1.4'
S S 0.3331 0.5567 'International Tables Vol C Tables 4.2.6.8 and 6.1.1.4'

loop_
_geom_angle_atom_site_label_1
_geom_angle_atom_site_label_2
_geom_angle_atom_site_label_3
_geom_angle
O2 S1 N3 111.41(15)
O2 S1 C11 104.80(15)
N3 S1 C11 100.20(17)
C4 N3 S1 115.9(2)
N3 C4 C15 112.9(3)
N3 C4 C5 108.8(3)
C15 C4 C5 112.8(3)
C10 C5 C6 111.1(3)
C10 C5 C4 112.7(3)
C6 C5 C4 110.5(3)
C7 C6 C5 124.4(3)
C6 C7 C8 123.7(4)
C9 C8 C7 112.8(3)
C10 C9 C8 123.5(4)
C9 C10 C5 124.4(4)
C14 C11 C13 111.8(4)
C14 C11 C12 111.0(4)
C13 C11 C12 110.9(4)
C14 C11 S1 112.2(3)
C13 C11 S1 106.6(3)
C12 C11 S1 103.9(3)
C16 C15 C20 117.1(3)
C16 C15 C4 120.7(3)
C20 C15 C4 122.1(3)
C15 C16 C17 121.6(4)
C18 C17 C16 120.7(4)
C19 C18 C17 117.8(4)
C19 C18 C21 121.0(4)
C17 C18 C21 121.2(4)
C18 C19 C20 121.7(4)
C19 C20 C15 121.1(4)

loop_
_geom_bond_atom_site_label_1
_geom_bond_atom_site_label_2
_geom_bond_distance
S1 O2 1.498(2)
S1 N3 1.634(3)
S1 C11 1.834(4)
N3 C4 1.482(4)
C4 C15 1.520(4)
C4 C5 1.542(5)
C5 C10 1.489(5)
C5 C6 1.505(5)
C6 C7 1.311(5)
C7 C8 1.484(5)
C8 C9 1.479(5)
C9 C10 1.325(5)
C11 C14 1.503(6)
C11 C13 1.524(5)
C11 C12 1.523(6)
C15 C16 1.386(5)
C15 C20 1.385(5)
C16 C17 1.390(5)
C17 C18 1.381(5)
C18 C19 1.374(6)
C18 C21 1.512(6)
C19 C20 1.384(5)

loop_
_geom_torsion_atom_site_label_1
_geom_torsion_atom_site_label_2
_geom_torsion_atom_site_label_3
_geom_torsion_atom_site_label_4
_geom_torsion
O2 S1 N3 C4 90.6(2)
C11 S1 N3 C4 -159.0(2)
S1 N3 C4 C15 -62.9(3)
S1 N3 C4 C5 171.0(2)
N3 C4 C5 C10 -50.9(4)
C15 C4 C5 C10 -177.0(3)
N3 C4 C5 C6 -175.8(3)
C15 C4 C5 C6 58.0(4)
C10 C5 C6 C7 1.9(5)
C4 C5 C6 C7 127.7(4)
C5 C6 C7 C8 -0.1(6)
C6 C7 C8 C9 -1.4(6)
C7 C8 C9 C10 1.0(7)
C8 C9 C10 C5 1.0(7)
C6 C5 C10 C9 -2.4(5)
C4 C5 C10 C9 -127.0(4)
O2 S1 C11 C14 62.8(3)
N3 S1 C11 C14 -52.7(3)
O2 S1 C11 C13 -174.4(3)
N3 S1 C11 C13 70.1(3)
O2 S1 C11 C12 -57.2(3)
N3 S1 C11 C12 -172.7(3)
N3 C4 C15 C16 116.0(3)
C5 C4 C15 C16 -120.1(3)
N3 C4 C15 C20 -60.6(4)
C5 C4 C15 C20 63.4(4)
C20 C15 C16 C17 -1.1(5)
C4 C15 C16 C17 -177.9(3)
C15 C16 C17 C18 1.1(6)
C16 C17 C18 C19 -1.0(6)
C16 C17 C18 C21 179.8(4)
C17 C18 C19 C20 0.9(6)
C21 C18 C19 C20 -179.9(4)
C18 C19 C20 C15 -1.0(6)
C16 C15 C20 C19 1.1(5)
C4 C15 C20 C19 177.7(3)
